data_7211023
loop_
_publ_author_name
'Chen, Sheng-Chun'
'Zhang, Zhi-Hui'
'Huang, Kun-Lin'
'Luo, Hai-Kun'
'He, Ming-Yang'
'Du, Miao'
'Chen, Qun'

_publ_section_title
;
 Alkali-metal-regulated construction of superhydrophilic ZnII and CdII
 coordination polymers with perhalogenated terephthalate ligands
;
_journal_issue 45
_journal_name_full CrystEngComm
_journal_page_first 9613
_journal_paper_doi 10.1039/c3ce41108g
_journal_volume 15
_journal_year 2013
_chemical_formula_sum 'C14 H18 Cd F4 N2 O8'
_chemical_formula_weight 530.70
_chemical_name_systematic
; 
 ? 
;
_space_group_IT_number 14
_symmetry_cell_setting monoclinic
_symmetry_space_group_name_Hall '-P 2ybc'
_symmetry_space_group_name_H-M 'P 1 21/c 1'
_atom_sites_solution_hydrogens geom
_atom_sites_solution_primary direct
_atom_sites_solution_secondary difmap
_audit_creation_method SHELXL-97
_cell_angle_alpha 90.00
_cell_angle_beta 106.381(4)
_cell_angle_gamma 90.00
_cell_formula_units_Z 2
_cell_length_a 5.4767(7)
_cell_length_b 10.4619(13)
_cell_length_c 17.4891(19)
_cell_measurement_reflns_used 4539
_cell_measurement_temperature 296(2)
_cell_measurement_theta_max 29.95
_cell_measurement_theta_min 2.29
_cell_volume 961.4(2)
_computing_cell_refinement 'Bruker SMART'
_computing_data_collection 'Bruker SMART'
_computing_data_reduction 'Bruker SAINT'
_computing_molecular_graphics 'Bruker SHELXTL'
_computing_publication_material 'Bruker SHELXTL'
_computing_structure_refinement 'SHELXL-97 (Sheldrick, 1997)'
_computing_structure_solution 'SHELXS-97 (Sheldrick, 1990)'
_diffrn_ambient_temperature 296(2)
_diffrn_measured_fraction_theta_full 0.994
_diffrn_measured_fraction_theta_max 0.994
_diffrn_measurement_device_type 'CCD area detector'
_diffrn_measurement_method 'phi and omega scans'
_diffrn_radiation_monochromator graphite
_diffrn_radiation_source 'fine-focus sealed tube'
_diffrn_radiation_type MoK\a
_diffrn_radiation_wavelength 0.71073
_diffrn_reflns_av_R_equivalents 0.0166
_diffrn_reflns_av_sigmaI/netI 0.0178
_diffrn_reflns_limit_h_max 6
_diffrn_reflns_limit_h_min -6
_diffrn_reflns_limit_k_max 12
_diffrn_reflns_limit_k_min -12
_diffrn_reflns_limit_l_max 17
_diffrn_reflns_limit_l_min -20
_diffrn_reflns_number 5123
_diffrn_reflns_theta_full 24.98
_diffrn_reflns_theta_max 24.98
_diffrn_reflns_theta_min 2.29
_exptl_absorpt_coefficient_mu 1.219
_exptl_absorpt_correction_T_max 0.7754
_exptl_absorpt_correction_T_min 0.7586
_exptl_absorpt_correction_type multi-scan
_exptl_absorpt_process_details sadabs
_exptl_crystal_colour colourless
_exptl_crystal_density_diffrn 1.833
_exptl_crystal_density_method 'not measured'
_exptl_crystal_description Needle
_exptl_crystal_F_000 528
_exptl_crystal_size_max 0.24
_exptl_crystal_size_mid 0.22
_exptl_crystal_size_min 0.22
_refine_diff_density_max 0.374
_refine_diff_density_min -0.378
_refine_diff_density_rms 0.098
_refine_ls_extinction_method none
_refine_ls_goodness_of_fit_ref 1.074
_refine_ls_hydrogen_treatment constr
_refine_ls_matrix_type full
_refine_ls_number_parameters 135
_refine_ls_number_reflns 1682
_refine_ls_number_restraints 0
_refine_ls_restrained_S_all 1.074
_refine_ls_R_factor_all 0.0255
_refine_ls_R_factor_gt 0.0239
_refine_ls_shift/su_max 0.000
_refine_ls_shift/su_mean 0.000
_refine_ls_structure_factor_coef Fsqd
_refine_ls_weighting_details 'calc w=1/[\s^2^(Fo^2^)+(0.0377P)^2^+1.1697P] where P=(Fo^2^+2Fc^2^)/3'
_refine_ls_weighting_scheme calc
_refine_ls_wR_factor_gt 0.0723
_refine_ls_wR_factor_ref 0.0733
_reflns_number_gt 1590
_reflns_number_total 1682
_reflns_threshold_expression >2sigma(I)
_cod_data_source_file c3ce41108g.txt
_cod_data_source_block 2
_cod_depositor_comments
;
The following automatic conversions were performed:

'_symmetry_cell_setting' value 'Monoclinic' changed to 'monoclinic'
according to /home/saulius/struct/CIF-dictionaries/cif_core.dic
dictionary named 'cif_core.dic' version 2.4.2 from 2011-04-26.

Automatic conversion script
Id: cif_fix_values 1891 2012-01-12 08:04:46Z andrius 
;
_cod_original_sg_symbol_H-M 'P 21/c'
_cod_database_code 7211023

loop_
_symmetry_equiv_pos_as_xyz
'x, y, z'
'-x, y+1/2, -z+1/2'
'-x, -y, -z'
'x, -y-1/2, z-1/2'

loop_
_atom_site_label
_atom_site_type_symbol
_atom_site_fract_x
_atom_site_fract_y
_atom_site_fract_z
_atom_site_U_iso_or_equiv
_atom_site_adp_type
_atom_site_occupancy
_atom_site_symmetry_multiplicity
_atom_site_calc_flag
_atom_site_refinement_flags
Cd1 Cd 0.0000 0.0000 0.0000 0.03351(13) Uani 1 2 d S
C1 C 0.1390(5) 0.2857(2) -0.02439(17) 0.0318(6) Uani 1 1 d .
C2 C 0.3275(5) 0.3964(2) -0.01136(16) 0.0295(6) Uani 1 1 d .
C3 C 0.4276(6) 0.4510(3) 0.06237(17) 0.0342(6) Uani 1 1 d .
C4 C 0.5962(6) 0.5522(3) 0.07359(17) 0.0340(6) Uani 1 1 d .
C5 C -0.0771(7) 0.1666(3) 0.1433(2) 0.0492(8) Uani 1 1 d .
H5 H 0.0363 0.2184 0.1268 0.059 Uiso 1 1 calc R
C6 C -0.0592(9) 0.3261(4) 0.2445(2) 0.0646(10) Uani 1 1 d .
H6A H 0.0243 0.3076 0.2995 0.097 Uiso 1 1 calc R
H6B H -0.1977 0.3841 0.2412 0.097 Uiso 1 1 calc R
H6C H 0.0601 0.3645 0.2204 0.097 Uiso 1 1 calc R
C7 C -0.3367(8) 0.1351(4) 0.2317(3) 0.0652(10) Uani 1 1 d .
H7A H -0.4072 0.0680 0.1946 0.098 Uiso 1 1 calc R
H7B H -0.4709 0.1903 0.2370 0.098 Uiso 1 1 calc R
H7C H -0.2516 0.0987 0.2826 0.098 Uiso 1 1 calc R
F1 F 0.3557(4) 0.40742(19) 0.12517(11) 0.0544(5) Uani 1 1 d .
F2 F 0.6831(4) 0.60303(19) 0.14714(11) 0.0554(5) Uani 1 1 d .
N1 N -0.1569(5) 0.2078(3) 0.20280(16) 0.0445(6) Uani 1 1 d .
O1 O 0.2312(4) 0.17944(19) 0.00060(15) 0.0502(6) Uani 1 1 d .
O2 O -0.0835(5) 0.3099(2) -0.0585(2) 0.0721(9) Uani 1 1 d .
O3 O -0.1393(5) 0.0646(2) 0.10716(15) 0.0538(6) Uani 1 1 d .
O4 O 0.3598(4) -0.0938(2) 0.08345(15) 0.0533(6) Uani 1 1 d .
H4A H 0.3206 -0.1693 0.0845 0.080 Uiso 1 1 d R
H4B H 0.4781 -0.0715 0.0663 0.080 Uiso 1 1 d R

loop_
_atom_site_aniso_label
_atom_site_aniso_U_11
_atom_site_aniso_U_22
_atom_site_aniso_U_33
_atom_site_aniso_U_23
_atom_site_aniso_U_13
_atom_site_aniso_U_12
Cd1 0.03260(19) 0.02057(18) 0.0509(2) 0.00064(11) 0.01755(14) -0.00551(10)
C1 0.0328(14) 0.0209(13) 0.0454(15) -0.0021(11) 0.0170(12) -0.0053(11)
C2 0.0296(13) 0.0171(12) 0.0432(15) 0.0008(11) 0.0128(11) -0.0037(10)
C3 0.0380(15) 0.0266(14) 0.0426(15) 0.0037(12) 0.0186(12) -0.0063(12)
C4 0.0391(15) 0.0250(14) 0.0386(15) -0.0045(12) 0.0123(12) -0.0075(12)
C5 0.0526(19) 0.0457(19) 0.0552(19) 0.0022(16) 0.0247(16) -0.0072(16)
C6 0.083(3) 0.047(2) 0.063(2) -0.0068(18) 0.019(2) -0.008(2)
C7 0.071(3) 0.064(2) 0.073(3) -0.007(2) 0.041(2) -0.010(2)
F1 0.0740(13) 0.0519(11) 0.0449(10) -0.0022(8) 0.0292(9) -0.0315(10)
F2 0.0722(13) 0.0556(12) 0.0408(10) -0.0148(8) 0.0201(9) -0.0340(10)
N1 0.0504(16) 0.0392(14) 0.0462(14) 0.0013(12) 0.0176(12) 0.0002(12)
O1 0.0362(11) 0.0214(10) 0.0896(17) 0.0111(10) 0.0120(11) -0.0075(9)
O2 0.0338(13) 0.0356(13) 0.133(3) 0.0105(14) 0.0006(14) -0.0066(10)
O3 0.0632(15) 0.0455(14) 0.0610(14) -0.0048(12) 0.0312(12) -0.0037(12)
O4 0.0363(11) 0.0485(14) 0.0737(16) 0.0140(12) 0.0135(11) -0.0059(10)

loop_
_atom_type_symbol
_atom_type_description
_atom_type_scat_dispersion_real
_atom_type_scat_dispersion_imag
_atom_type_scat_source
C C 0.0033 0.0016 'International Tables Vol C Tables 4.2.6.8 and 6.1.1.4'
H H 0.0000 0.0000 'International Tables Vol C Tables 4.2.6.8 and 6.1.1.4'
Cd Cd -0.8075 1.2024 'International Tables Vol C Tables 4.2.6.8 and 6.1.1.4'
F F 0.0171 0.0103 'International Tables Vol C Tables 4.2.6.8 and 6.1.1.4'
N N 0.0061 0.0033 'International Tables Vol C Tables 4.2.6.8 and 6.1.1.4'
O O 0.0106 0.0060 'International Tables Vol C Tables 4.2.6.8 and 6.1.1.4'

loop_
_geom_angle_atom_site_label_1
_geom_angle_atom_site_label_2
_geom_angle_atom_site_label_3
_geom_angle
_geom_angle_site_symmetry_1
_geom_angle_site_symmetry_3
O1 Cd1 O1 180.00(14) 3 .
O1 Cd1 O4 91.55(8) 3 .
O1 Cd1 O4 88.45(8) . .
O1 Cd1 O4 88.45(8) 3 3
O1 Cd1 O4 91.55(8) . 3
O4 Cd1 O4 180.00(15) . 3
O1 Cd1 O3 86.22(9) 3 .
O1 Cd1 O3 93.78(9) . .
O4 Cd1 O3 91.70(9) . .
O4 Cd1 O3 88.30(9) 3 .
O1 Cd1 O3 93.78(9) 3 3
O1 Cd1 O3 86.22(9) . 3
O4 Cd1 O3 88.30(9) . 3
O4 Cd1 O3 91.70(9) 3 3
O3 Cd1 O3 180.00(10) . 3
O2 C1 O1 127.2(3) . .
O2 C1 C2 117.1(2) . .
O1 C1 C2 115.7(2) . .
C3 C2 C4 116.6(2) . 3_665
C3 C2 C1 122.0(2) . .
C4 C2 C1 121.4(2) 3_665 .
F1 C3 C2 119.5(2) . .
F1 C3 C4 118.7(3) . .
C2 C3 C4 121.7(3) . .
F2 C4 C2 119.6(2) . 3_665
F2 C4 C3 118.7(2) . .
C2 C4 C3 121.7(3) 3_665 .
O3 C5 N1 125.8(3) . .
O3 C5 H5 117.1 . .
N1 C5 H5 117.1 . .
N1 C6 H6A 109.5 . .
N1 C6 H6B 109.5 . .
H6A C6 H6B 109.5 . .
N1 C6 H6C 109.5 . .
H6A C6 H6C 109.5 . .
H6B C6 H6C 109.5 . .
N1 C7 H7A 109.5 . .
N1 C7 H7B 109.5 . .
H7A C7 H7B 109.5 . .
N1 C7 H7C 109.5 . .
H7A C7 H7C 109.5 . .
H7B C7 H7C 109.5 . .
C5 N1 C7 121.2(3) . .
C5 N1 C6 121.3(3) . .
C7 N1 C6 117.5(3) . .
C1 O1 Cd1 124.54(18) . .
C5 O3 Cd1 124.0(2) . .
Cd1 O4 H4A 103.9 . .
Cd1 O4 H4B 105.6 . .
H4A O4 H4B 121.4 . .

loop_
_geom_bond_atom_site_label_1
_geom_bond_atom_site_label_2
_geom_bond_distance
_geom_bond_site_symmetry_2
Cd1 O1 2.263(2) 3
Cd1 O1 2.263(2) .
Cd1 O4 2.314(2) .
Cd1 O4 2.314(2) 3
Cd1 O3 2.315(2) .
Cd1 O3 2.315(2) 3
C1 O2 1.223(4) .
C1 O1 1.248(3) .
C1 C2 1.525(4) .
C2 C3 1.375(4) .
C2 C4 1.380(4) 3_665
C3 F1 1.347(3) .
C3 C4 1.382(4) .
C4 F2 1.349(3) .
C4 C2 1.380(4) 3_665
C5 O3 1.238(4) .
C5 N1 1.310(4) .
C5 H5 0.9300 .
C6 N1 1.459(5) .
C6 H6A 0.9600 .
C6 H6B 0.9600 .
C6 H6C 0.9600 .
C7 N1 1.444(5) .
C7 H7A 0.9600 .
C7 H7B 0.9600 .
C7 H7C 0.9600 .
O4 H4A 0.8200 .
O4 H4B 0.8199 .

loop_
_geom_torsion_atom_site_label_1
_geom_torsion_atom_site_label_2
_geom_torsion_atom_site_label_3
_geom_torsion_atom_site_label_4
_geom_torsion
_geom_torsion_site_symmetry_1
_geom_torsion_site_symmetry_4
O2 C1 C2 C3 106.1(4) . .
O1 C1 C2 C3 -74.6(4) . .
O2 C1 C2 C4 -73.1(4) . 3_665
O1 C1 C2 C4 106.2(3) . 3_665
C4 C2 C3 F1 178.3(3) 3_665 .
C1 C2 C3 F1 -1.0(4) . .
C4 C2 C3 C4 -0.1(5) 3_665 .
C1 C2 C3 C4 -179.3(3) . .
F1 C3 C4 F2 0.3(4) . .
C2 C3 C4 F2 178.6(3) . .
F1 C3 C4 C2 -178.3(3) . 3_665
C2 C3 C4 C2 0.1(5) . 3_665
O3 C5 N1 C7 -1.1(6) . .
O3 C5 N1 C6 176.2(4) . .
O2 C1 O1 Cd1 -6.2(5) . .
C2 C1 O1 Cd1 174.62(18) . .
O1 Cd1 O1 C1 111(100) 3 .
O4 Cd1 O1 C1 -167.0(3) . .
O4 Cd1 O1 C1 13.0(3) 3 .
O3 Cd1 O1 C1 -75.4(3) . .
O3 Cd1 O1 C1 104.6(3) 3 .
N1 C5 O3 Cd1 178.1(3) . .
O1 Cd1 O3 C5 178.9(3) 3 .
O1 Cd1 O3 C5 -1.1(3) . .
O4 Cd1 O3 C5 87.5(3) . .
O4 Cd1 O3 C5 -92.5(3) 3 .
O3 Cd1 O3 C5 -28(100) 3 .
